data_7112211
loop_
_publ_author_name
'Qipu Lin'
'Xianhui Bub'
'Pingyun Feng'

_publ_section_title
;
 An infinite square lattice of super-supertetrahedral T6-like tin
 oxyselenide clusters
;
_journal_name_full Chem.Commun.
_journal_page_first 4044
_journal_paper_doi 10.1039/C4CC00583J
_journal_volume 50
_journal_year 2014
_chemical_formula_moiety 'O16 Se75 Sn42, 2(Se)'
_chemical_formula_sum 'O16 Se77 Sn42'
_chemical_formula_weight 11321.74
_chemical_name_systematic
; 
 ? 
;
_space_group_IT_number 60
_symmetry_cell_setting orthorhombic
_symmetry_space_group_name_Hall '-P 2n 2ab'
_symmetry_space_group_name_H-M 'P b c n'
_atom_sites_solution_primary direct
_atom_sites_solution_secondary difmap
_audit_creation_method SHELXL-97
_cell_angle_alpha 90.00
_cell_angle_beta 90.00
_cell_angle_gamma 90.00
_cell_formula_units_Z 4
_cell_length_a 35.2905(11)
_cell_length_b 24.1793(8)
_cell_length_c 35.0776(12)
_cell_measurement_reflns_used 9288
_cell_measurement_temperature 296(2)
_cell_measurement_theta_max 23.15
_cell_measurement_theta_min 2.25
_cell_volume 29931.7(17)
_computing_cell_refinement 'Bruker SMART'
_computing_data_collection 'Bruker SMART'
_computing_data_reduction 'Bruker SAINT'
_computing_molecular_graphics 'Bruker SHELXTL'
_computing_publication_material 'Bruker SHELXTL'
_computing_structure_refinement 'SHELXL-97 (Sheldrick, 1997)'
_computing_structure_solution 'SHELXS-97 (Sheldrick, 1990)'
_diffrn_ambient_temperature 296(2)
_diffrn_measured_fraction_theta_full 0.997
_diffrn_measured_fraction_theta_max 0.997
_diffrn_measurement_device_type 'CCD area detector'
_diffrn_measurement_method 'phi and omega scans'
_diffrn_radiation_monochromator graphite
_diffrn_radiation_source 'fine-focus sealed tube'
_diffrn_radiation_type MoK\a
_diffrn_radiation_wavelength 0.71073
_diffrn_reflns_av_R_equivalents 0.0701
_diffrn_reflns_av_sigmaI/netI 0.0637
_diffrn_reflns_limit_h_max 41
_diffrn_reflns_limit_h_min -38
_diffrn_reflns_limit_k_max 28
_diffrn_reflns_limit_k_min -23
_diffrn_reflns_limit_l_max 41
_diffrn_reflns_limit_l_min -32
_diffrn_reflns_number 209468
_diffrn_reflns_theta_full 25.00
_diffrn_reflns_theta_max 25.00
_diffrn_reflns_theta_min 1.02
_diffrn_standards_decay_% none
_diffrn_standards_interval_count 0
_diffrn_standards_interval_time none
_diffrn_standards_number none
_exptl_absorpt_coefficient_mu 12.811
_exptl_absorpt_correction_T_max 0.316
_exptl_absorpt_correction_T_min 0.234
_exptl_absorpt_correction_type multi-scan
_exptl_crystal_colour yellow
_exptl_crystal_density_diffrn 2.512
_exptl_crystal_density_meas 2.4
_exptl_crystal_density_method 'not measured'
_exptl_crystal_description layered
_exptl_crystal_F_000 19384.0
_exptl_crystal_size_max 0.12
_exptl_crystal_size_mid 0.11
_exptl_crystal_size_min 0.09
_refine_diff_density_max 2.610
_refine_diff_density_min -1.108
_refine_diff_density_rms 0.304
_refine_ls_extinction_method none
_refine_ls_goodness_of_fit_ref 1.039
_refine_ls_hydrogen_treatment constr
_refine_ls_matrix_type full
_refine_ls_number_parameters 636
_refine_ls_number_reflns 26310
_refine_ls_number_restraints 42
_refine_ls_restrained_S_all 1.046
_refine_ls_R_factor_all 0.1145
_refine_ls_R_factor_gt 0.0518
_refine_ls_shift/su_max 0.002
_refine_ls_shift/su_mean 0.000
_refine_ls_structure_factor_coef Fsqd
_refine_ls_weighting_details 'calc w=1/[\s^2^(Fo^2^)+(0.1091P)^2^+197.7925P] where P=(Fo^2^+2Fc^2^)/3'
_refine_ls_weighting_scheme calc
_refine_ls_wR_factor_gt 0.1612
_refine_ls_wR_factor_ref 0.2016
_reflns_number_gt 15504
_reflns_number_total 26376
_reflns_threshold_expression >2sigma(I)
_cod_data_source_file c4cc00583j2.cif
_cod_data_source_block a
_cod_original_sg_symbol_H-M Pbcn
_cod_database_code 7112211

loop_
_symmetry_equiv_pos_as_xyz
'x, y, z'
'-x+1/2, -y+1/2, z+1/2'
'-x, y, -z+1/2'
'x+1/2, -y+1/2, -z'
'-x, -y, -z'
'x-1/2, y-1/2, -z-1/2'
'x, -y, z-1/2'
'-x-1/2, y-1/2, z'

loop_
_atom_site_label
_atom_site_type_symbol
_atom_site_fract_x
_atom_site_fract_y
_atom_site_fract_z
_atom_site_U_iso_or_equiv
_atom_site_adp_type
_atom_site_occupancy
_atom_site_symmetry_multiplicity
_atom_site_calc_flag
_atom_site_refinement_flags
Sn1 Sn 0.10723(3) 0.48485(4) 0.37804(3) 0.0412(3) Uani 1 1 d .
Sn2 Sn 0.10044(3) 0.37886(5) 0.45020(3) 0.0416(3) Uani 1 1 d .
Sn3 Sn 0.03540(3) 0.38224(4) 0.37220(3) 0.0407(3) Uani 1 1 d .
Sn4 Sn 0.10593(3) 0.27465(4) 0.37794(3) 0.0416(3) Uani 1 1 d .
Sn5 Sn 0.17832(3) 0.37786(5) 0.38428(3) 0.0416(3) Uani 1 1 d .
Sn6 Sn 0.11346(3) 0.38112(4) 0.30644(3) 0.0401(3) Uani 1 1 d .
Sn7 Sn 0.27858(3) 0.42699(5) 0.63025(3) 0.0429(3) Uani 1 1 d .
Sn8 Sn 0.17493(3) 0.48566(5) 0.45880(3) 0.0468(3) Uani 1 1 d .
Sn9 Sn 0.03743(3) 0.49100(5) 0.29437(3) 0.0463(3) Uani 1 1 d .
Sn10 Sn 0.36295(3) 0.34651(4) 0.63632(3) 0.0404(3) Uani 1 1 d .
Sn11 Sn 0.25682(3) 0.50842(5) 0.54262(3) 0.0498(3) Uani 1 1 d .
Sn12 Sn 0.18671(3) 0.26833(5) 0.30793(3) 0.0483(3) Uani 1 1 d .
Sn13 Sn 0.33444(3) 0.54727(5) 0.60927(3) 0.0462(3) Uani 1 1 d .
Sn14 Sn 0.34485(3) 0.42513(5) 0.55243(3) 0.0426(3) Uani 1 1 d .
Sn15 Sn 0.41922(3) 0.46625(5) 0.61595(3) 0.0437(3) Uani 1 1 d .
Sn16 Sn 0.43390(3) 0.33832(5) 0.55667(3) 0.0473(3) Uani 1 1 d .
Sn17 Sn 0.29667(3) 0.34317(5) 0.71974(3) 0.0489(3) Uani 1 1 d .
Sn18 Sn 0.02306(3) 0.27179(5) 0.44493(3) 0.0478(3) Uani 1 1 d .
Sn19 Sn 0.35314(3) 0.46862(5) 0.69362(3) 0.0445(3) Uani 1 1 d .
Sn20 Sn 0.41124(4) 0.59502(5) 0.67491(4) 0.0622(4) Uani 1 1 d .
Se21 Se 0.0000 0.55599(10) 0.2500 0.0566(7) Uani 1 2 d S
Se22 Se 0.14190(5) 0.55844(7) 0.41903(5) 0.0537(5) Uani 1 1 d .
Se23 Se 0.16475(5) 0.45658(7) 0.33049(5) 0.0477(4) Uani 1 1 d .
Se24 Se 0.20870(5) 0.55796(7) 0.50007(5) 0.0572(5) Uani 1 1 d .
Se25 Se -0.01255(5) 0.43695(8) 0.32979(5) 0.0541(5) Uani 1 1 d .
Se26 Se 0.05845(5) 0.30433(7) 0.32067(5) 0.0467(4) Uani 1 1 d .
Se27 Se 0.41441(4) 0.40421(7) 0.67990(5) 0.0475(4) Uani 1 1 d .
Se28 Se 0.05046(4) 0.45775(7) 0.42701(5) 0.0469(4) Uani 1 1 d .
Se29 Se 0.06239(5) 0.20039(7) 0.41045(5) 0.0569(5) Uani 1 1 d .
Se30 Se 0.33993(5) 0.27562(7) 0.68692(5) 0.0531(5) Uani 1 1 d .
Se31 Se 0.07991(5) 0.43514(8) 0.25141(5) 0.0542(5) Uani 1 1 d .
Se32 Se 0.29783(5) 0.45203(8) 0.49842(5) 0.0575(5) Uani 1 1 d .
Se33 Se 0.23186(5) 0.32002(8) 0.35089(5) 0.0579(5) Uani 1 1 d .
Se34 Se -0.02287(5) 0.21749(8) 0.48776(5) 0.0580(5) Uani 1 1 d .
Se35 Se 0.22671(5) 0.43131(8) 0.42625(5) 0.0553(5) Uani 1 1 d .
Se36 Se 0.28966(5) 0.52241(7) 0.66997(5) 0.0524(5) Uani 1 1 d .
Se37 Se 0.07259(5) 0.55955(7) 0.33565(5) 0.0561(5) Uani 1 1 d .
Se38 Se 0.15464(5) 0.32669(8) 0.25793(5) 0.0537(5) Uani 1 1 d .
Se39 Se 0.30442(5) 0.34286(7) 0.58623(5) 0.0470(4) Uani 1 1 d .
Se40 Se 0.15379(5) 0.30028(7) 0.43546(5) 0.0475(4) Uani 1 1 d .
Se41 Se 0.23746(5) 0.21243(8) 0.27200(5) 0.0592(5) Uani 1 1 d .
Se42 Se -0.02023(5) 0.32899(8) 0.40373(5) 0.0538(5) Uani 1 1 d .
Se43 Se 0.21850(5) 0.45452(8) 0.59078(5) 0.0579(5) Uani 1 1 d .
Se44 Se 0.38715(5) 0.51891(7) 0.55583(5) 0.0521(4) Uani 1 1 d .
Se45 Se 0.05700(5) 0.32367(8) 0.49737(5) 0.0574(5) Uani 1 1 d .
Se46 Se 0.14497(5) 0.19896(7) 0.34150(5) 0.0576(5) Uani 1 1 d .
Se47 Se 0.23931(5) 0.37153(8) 0.68100(5) 0.0592(5) Uani 1 1 d .
Se48 Se 0.46407(5) 0.54524(8) 0.64054(6) 0.0635(5) Uani 1 1 d .
Se49 Se 0.13470(5) 0.43159(8) 0.50516(5) 0.0546(5) Uani 1 1 d .
Se50 Se 0.40778(5) 0.27306(7) 0.60595(5) 0.0534(5) Uani 1 1 d .
Se51 Se 0.38718(5) 0.36699(8) 0.50602(5) 0.0588(5) Uani 1 1 d .
Se52 Se 0.36330(6) 0.64113(8) 0.63244(6) 0.0714(6) Uani 1 1 d .
Se53 Se 0.28578(5) 0.59774(7) 0.56600(6) 0.0623(5) Uani 1 1 d .
Se54 Se 0.47551(5) 0.41404(8) 0.58328(5) 0.0576(5) Uani 1 1 d .
Se55 Se 0.38463(6) 0.54809(8) 0.73324(5) 0.0662(5) Uani 1 1 d .
Se56 Se 0.32925(6) 0.41975(8) 0.75558(5) 0.0612(5) Uani 1 1 d .
Se57 Se 0.44536(7) 0.67819(9) 0.70400(7) 0.0824(7) Uani 1 1 d .
Sn58 Sn 0.41911(8) 0.69039(12) 0.77211(8) 0.0719(8) Uani 0.50 1 d PU
Sn59 Sn 0.50660(9) 0.69227(12) 0.66575(8) 0.0748(8) Uani 0.50 1 d PU
Se60 Se 0.46143(12) 0.76949(17) 0.79578(12) 0.0735(12) Uani 0.50 1 d PU
Se61 Se 0.55211(15) 0.6161(2) 0.68549(15) 0.0982(15) Uani 0.50 1 d PU
Se62 Se 0.35166(15) 0.7089(3) 0.7807(2) 0.131(2) Uani 0.50 1 d PU
Se63 Se 0.5022(2) 0.7134(3) 0.59798(17) 0.158(3) Uani 0.50 1 d PU
O1 O 0.1387(3) 0.3357(4) 0.3511(3) 0.042(3) Uani 1 1 d .
O2 O 0.1351(3) 0.4233(4) 0.4113(3) 0.042(2) Uani 1 1 d .
O3 O 0.0801(3) 0.4241(4) 0.3459(3) 0.039(2) Uani 1 1 d .
O5 O 0.3111(3) 0.4719(4) 0.5906(3) 0.040(2) Uani 1 1 d .
O4 O 0.0738(3) 0.3369(4) 0.4057(3) 0.043(3) Uani 1 1 d .
O6 O 0.3826(3) 0.4044(4) 0.5964(3) 0.041(2) Uani 1 1 d .
O7 O 0.3268(3) 0.4061(4) 0.6618(3) 0.041(2) Uani 1 1 d .
O8 O 0.3740(3) 0.5071(4) 0.6444(3) 0.043(3) Uani 1 1 d .

loop_
_atom_site_aniso_label
_atom_site_aniso_U_11
_atom_site_aniso_U_22
_atom_site_aniso_U_33
_atom_site_aniso_U_23
_atom_site_aniso_U_13
_atom_site_aniso_U_12
Sn1 0.0416(6) 0.0393(6) 0.0426(6) -0.0016(5) -0.0155(5) -0.0018(5)
Sn2 0.0430(6) 0.0438(7) 0.0379(6) -0.0015(5) -0.0081(5) -0.0010(5)
Sn3 0.0359(6) 0.0442(6) 0.0420(6) -0.0004(5) -0.0088(5) -0.0014(5)
Sn4 0.0429(6) 0.0390(6) 0.0429(7) -0.0014(5) -0.0047(5) -0.0008(5)
Sn5 0.0367(6) 0.0458(7) 0.0422(6) -0.0045(5) -0.0108(5) -0.0004(5)
Sn6 0.0397(6) 0.0446(6) 0.0362(6) -0.0019(5) -0.0085(5) -0.0011(5)
Sn7 0.0368(6) 0.0452(7) 0.0466(7) -0.0008(5) -0.0082(5) 0.0030(5)
Sn8 0.0453(6) 0.0478(7) 0.0472(7) -0.0029(5) -0.0160(5) 0.0015(6)
Sn9 0.0468(7) 0.0455(7) 0.0466(7) 0.0003(5) -0.0175(5) -0.0020(5)
Sn10 0.0394(6) 0.0387(6) 0.0432(6) 0.0029(5) -0.0017(5) 0.0036(5)
Sn11 0.0482(7) 0.0479(7) 0.0533(7) -0.0028(6) -0.0188(6) 0.0028(6)
Sn12 0.0442(6) 0.0527(7) 0.0480(7) -0.0064(6) -0.0056(5) 0.0019(6)
Sn13 0.0485(7) 0.0386(6) 0.0515(7) -0.0011(5) -0.0180(6) 0.0005(5)
Sn14 0.0416(6) 0.0447(7) 0.0415(7) 0.0002(5) -0.0099(5) 0.0023(5)
Sn15 0.0389(6) 0.0447(7) 0.0475(7) 0.0022(5) -0.0093(5) -0.0037(5)
Sn16 0.0446(6) 0.0529(7) 0.0446(7) 0.0035(5) -0.0016(5) 0.0038(6)
Sn17 0.0448(7) 0.0534(7) 0.0486(7) 0.0034(6) 0.0010(5) 0.0050(6)
Sn18 0.0474(7) 0.0512(7) 0.0450(7) 0.0002(5) -0.0030(5) -0.0043(6)
Sn19 0.0453(6) 0.0461(7) 0.0422(7) -0.0052(5) -0.0100(5) 0.0025(5)
Sn20 0.0630(8) 0.0495(8) 0.0742(9) -0.0059(7) -0.0267(7) -0.0045(7)
Se21 0.0669(16) 0.0437(14) 0.0591(16) 0.000 -0.0321(14) 0.000
Se22 0.0586(11) 0.0429(10) 0.0596(11) -0.0050(8) -0.0281(9) -0.0013(8)
Se23 0.0444(9) 0.0533(10) 0.0453(10) 0.0012(8) -0.0097(8) -0.0090(8)
Se24 0.0622(11) 0.0433(10) 0.0660(12) -0.0070(9) -0.0333(10) 0.0063(9)
Se25 0.0416(9) 0.0624(12) 0.0582(11) 0.0069(9) -0.0165(8) -0.0005(9)
Se26 0.0448(9) 0.0509(10) 0.0442(10) -0.0047(8) -0.0082(8) -0.0052(8)
Se27 0.0421(9) 0.0527(10) 0.0476(10) 0.0046(8) -0.0110(8) 0.0047(8)
Se28 0.0433(9) 0.0501(10) 0.0473(10) -0.0077(8) -0.0090(8) 0.0034(8)
Se29 0.0631(11) 0.0433(10) 0.0642(12) 0.0018(9) 0.0083(9) -0.0050(9)
Se30 0.0573(11) 0.0455(10) 0.0566(11) 0.0107(8) 0.0100(9) 0.0053(9)
Se31 0.0567(10) 0.0646(12) 0.0412(10) 0.0033(9) -0.0130(8) 0.0051(9)
Se32 0.0578(11) 0.0680(12) 0.0469(11) -0.0061(9) -0.0205(9) 0.0127(10)
Se33 0.0397(9) 0.0730(13) 0.0610(12) -0.0173(10) -0.0084(8) 0.0042(9)
Se34 0.0592(11) 0.0715(12) 0.0431(10) 0.0032(9) -0.0013(9) -0.0169(10)
Se35 0.0409(9) 0.0641(12) 0.0610(12) -0.0162(9) -0.0178(8) 0.0002(9)
Se36 0.0513(10) 0.0519(11) 0.0540(11) -0.0098(8) -0.0119(8) 0.0097(9)
Se37 0.0650(11) 0.0406(10) 0.0627(12) 0.0010(8) -0.0326(10) -0.0016(9)
Se38 0.0568(11) 0.0636(12) 0.0406(10) -0.0062(8) -0.0020(8) 0.0067(9)
Se39 0.0452(9) 0.0426(9) 0.0531(10) -0.0044(8) -0.0099(8) -0.0015(8)
Se40 0.0491(10) 0.0467(10) 0.0469(10) 0.0017(8) -0.0115(8) 0.0043(8)
Se41 0.0417(10) 0.0744(13) 0.0616(12) -0.0174(10) -0.0059(9) 0.0085(9)
Se42 0.0396(9) 0.0621(11) 0.0598(11) 0.0069(9) -0.0043(8) -0.0063(9)
Se43 0.0420(10) 0.0644(12) 0.0671(12) 0.0056(10) -0.0158(9) 0.0019(9)
Se44 0.0520(10) 0.0511(11) 0.0531(11) 0.0110(8) -0.0104(8) -0.0070(9)
Se45 0.0638(11) 0.0673(12) 0.0410(10) -0.0004(9) -0.0020(9) -0.0126(10)
Se46 0.0606(11) 0.0439(10) 0.0682(12) -0.0061(9) 0.0066(9) 0.0026(9)
Se47 0.0418(10) 0.0724(13) 0.0635(12) 0.0128(10) -0.0013(9) 0.0013(9)
Se48 0.0502(10) 0.0622(12) 0.0782(14) -0.0040(10) -0.0184(10) -0.0144(10)
Se49 0.0612(11) 0.0624(12) 0.0401(10) -0.0053(8) -0.0116(8) -0.0045(9)
Se50 0.0555(10) 0.0456(10) 0.0592(11) 0.0044(8) 0.0096(9) 0.0105(9)
Se51 0.0594(11) 0.0729(13) 0.0440(10) -0.0053(9) -0.0078(9) 0.0162(10)
Se52 0.0793(14) 0.0406(11) 0.0944(16) -0.0036(10) -0.0405(12) -0.0033(10)
Se53 0.0687(12) 0.0420(10) 0.0762(13) 0.0003(9) -0.0351(10) 0.0043(9)
Se54 0.0412(10) 0.0653(12) 0.0664(12) -0.0014(10) 0.0011(9) -0.0029(9)
Se55 0.0745(13) 0.0658(13) 0.0585(12) -0.0153(10) -0.0216(10) -0.0062(11)
Se56 0.0711(12) 0.0696(13) 0.0430(10) -0.0016(9) -0.0036(9) -0.0011(10)
Se57 0.0865(15) 0.0717(14) 0.0890(16) -0.0237(12) -0.0104(13) -0.0254(13)
Sn58 0.0653(17) 0.0686(18) 0.082(2) -0.0206(15) -0.0209(15) 0.0110(14)
Sn59 0.091(2) 0.0734(19) 0.0597(17) 0.0140(14) -0.0245(15) -0.0287(16)
Se60 0.084(3) 0.055(2) 0.081(3) -0.019(2) -0.036(2) 0.020(2)
Se61 0.105(3) 0.081(3) 0.109(4) -0.018(3) -0.014(3) -0.001(3)
Se62 0.075(3) 0.140(5) 0.177(5) -0.060(4) -0.015(3) 0.025(3)
Se63 0.222(6) 0.172(5) 0.081(3) 0.034(4) -0.051(4) -0.092(5)
O1 0.037(6) 0.050(7) 0.039(6) 0.002(5) -0.013(5) 0.000(5)
O2 0.045(6) 0.043(6) 0.038(6) 0.001(5) -0.006(5) 0.000(5)
O3 0.035(5) 0.037(6) 0.045(6) 0.001(5) -0.011(5) -0.009(5)
O5 0.040(6) 0.039(6) 0.042(6) 0.001(5) -0.008(5) 0.001(5)
O4 0.049(6) 0.044(6) 0.035(6) -0.004(5) -0.006(5) 0.002(5)
O6 0.039(6) 0.051(6) 0.034(6) 0.001(5) -0.006(5) -0.002(5)
O7 0.039(6) 0.043(6) 0.043(6) -0.003(5) -0.008(5) 0.006(5)
O8 0.045(6) 0.047(6) 0.037(6) -0.002(5) -0.015(5) 0.007(5)

loop_
_atom_type_symbol
_atom_type_description
_atom_type_scat_dispersion_real
_atom_type_scat_dispersion_imag
_atom_type_scat_source
C C 0.0033 0.0016 'International Tables Vol C Tables 4.2.6.8 and 6.1.1.4'
H H 0.0000 0.0000 'International Tables Vol C Tables 4.2.6.8 and 6.1.1.4'
N N 0.0061 0.0033 'International Tables Vol C Tables 4.2.6.8 and 6.1.1.4'
O O 0.0106 0.0060 'International Tables Vol C Tables 4.2.6.8 and 6.1.1.4'
Se Se -0.0929 2.2259 'International Tables Vol C Tables 4.2.6.8 and 6.1.1.4'
Sn Sn -0.6537 1.4246 'International Tables Vol C Tables 4.2.6.8 and 6.1.1.4'

loop_
_geom_angle_atom_site_label_1
_geom_angle_atom_site_label_2
_geom_angle_atom_site_label_3
_geom_angle
_geom_angle_site_symmetry_1
_geom_angle_site_symmetry_3
O3 Sn1 O2 90.9(4) . .
O3 Sn1 Se22 178.5(3) . .
O2 Sn1 Se22 87.6(3) . .
O3 Sn1 Se37 88.0(3) . .
O2 Sn1 Se37 178.8(3) . .
Se22 Sn1 Se37 93.51(6) . .
O3 Sn1 Se23 80.4(3) . .
O2 Sn1 Se23 79.4(3) . .
Se22 Sn1 Se23 99.24(6) . .
Se37 Sn1 Se23 99.93(7) . .
O3 Sn1 Se28 80.4(3) . .
O2 Sn1 Se28 79.9(3) . .
Se22 Sn1 Se28 99.36(7) . .
Se37 Sn1 Se28 100.35(7) . .
Se23 Sn1 Se28 151.45(7) . .
O4 Sn2 O2 91.4(4) . .
O4 Sn2 Se49 179.1(3) . .
O2 Sn2 Se49 87.7(3) . .
O4 Sn2 Se45 87.8(3) . .
O2 Sn2 Se45 179.2(3) . .
Se49 Sn2 Se45 93.06(6) . .
O4 Sn2 Se28 80.0(3) . .
O2 Sn2 Se28 80.0(3) . .
Se49 Sn2 Se28 100.28(6) . .
Se45 Sn2 Se28 99.58(7) . .
O4 Sn2 Se40 80.2(3) . .
O2 Sn2 Se40 80.4(3) . .
Se49 Sn2 Se40 99.26(6) . .
Se45 Sn2 Se40 99.73(7) . .
Se28 Sn2 Se40 151.61(7) . .
O3 Sn3 O4 90.7(4) . .
O3 Sn3 Se42 178.9(3) . .
O4 Sn3 Se42 89.5(3) . .
O3 Sn3 Se25 89.6(3) . .
O4 Sn3 Se25 179.0(3) . .
Se42 Sn3 Se25 90.23(6) . .
O3 Sn3 Se28 80.7(3) . .
O4 Sn3 Se28 80.1(3) . .
Se42 Sn3 Se28 100.41(7) . .
Se25 Sn3 Se28 100.97(6) . .
O3 Sn3 Se26 79.4(3) . .
O4 Sn3 Se26 79.6(3) . .
Se42 Sn3 Se26 99.50(6) . .
Se25 Sn3 Se26 99.51(6) . .
Se28 Sn3 Se26 151.23(6) . .
O1 Sn4 O4 90.1(4) . .
O1 Sn4 Se46 89.0(3) . .
O4 Sn4 Se46 178.2(3) . .
O1 Sn4 Se29 177.6(3) . .
O4 Sn4 Se29 88.5(3) . .
Se46 Sn4 Se29 92.40(7) . .
O1 Sn4 Se40 80.2(2) . .
O4 Sn4 Se40 80.1(3) . .
Se46 Sn4 Se40 101.28(6) . .
Se29 Sn4 Se40 101.44(7) . .
O1 Sn4 Se26 79.8(2) . .
O4 Sn4 Se26 79.8(3) . .
Se46 Sn4 Se26 98.52(6) . .
Se29 Sn4 Se26 98.12(6) . .
Se40 Sn4 Se26 151.40(7) . .
O1 Sn5 O2 91.2(4) . .
O1 Sn5 Se35 179.0(3) . .
O2 Sn5 Se35 87.8(3) . .
O1 Sn5 Se33 88.4(3) . .
O2 Sn5 Se33 179.3(3) . .
Se35 Sn5 Se33 92.57(6) . .
O1 Sn5 Se23 80.6(3) . .
O2 Sn5 Se23 79.6(3) . .
Se35 Sn5 Se23 99.23(6) . .
Se33 Sn5 Se23 100.94(7) . .
O1 Sn5 Se40 79.6(3) . .
O2 Sn5 Se40 80.4(3) . .
Se35 Sn5 Se40 100.21(6) . .
Se33 Sn5 Se40 98.93(7) . .
Se23 Sn5 Se40 151.40(6) . .
O3 Sn6 O1 90.3(4) . .
O3 Sn6 Se38 179.3(3) . .
O1 Sn6 Se38 89.2(3) . .
O3 Sn6 Se31 89.2(3) . .
O1 Sn6 Se31 177.9(3) . .
Se38 Sn6 Se31 91.31(6) . .
O3 Sn6 Se23 80.5(2) . .
O1 Sn6 Se23 80.6(3) . .
Se38 Sn6 Se23 99.89(6) . .
Se31 Sn6 Se23 101.32(6) . .
O3 Sn6 Se26 79.4(3) . .
O1 Sn6 Se26 79.1(3) . .
Se38 Sn6 Se26 99.95(6) . .
Se31 Sn6 Se26 98.79(6) . .
Se23 Sn6 Se26 151.26(6) . .
O7 Sn7 O5 91.7(4) . .
O7 Sn7 Se43 179.2(3) . .
O5 Sn7 Se43 87.8(3) . .
O7 Sn7 Se47 87.0(3) . .
O5 Sn7 Se47 178.5(3) . .
Se43 Sn7 Se47 93.50(7) . .
O7 Sn7 Se39 81.1(3) . .
O5 Sn7 Se39 80.1(3) . .
Se43 Sn7 Se39 99.32(6) . .
Se47 Sn7 Se39 100.40(7) . .
O7 Sn7 Se36 79.5(3) . .
O5 Sn7 Se36 79.8(3) . .
Se43 Sn7 Se36 99.87(7) . .
Se47 Sn7 Se36 99.31(7) . .
Se39 Sn7 Se36 151.46(7) . .
Se49 Sn8 Se35 115.41(8) . .
Se49 Sn8 Se22 117.15(7) . .
Se35 Sn8 Se22 116.50(8) . .
Se49 Sn8 Se24 104.54(7) . .
Se35 Sn8 Se24 105.89(7) . .
Se22 Sn8 Se24 92.94(6) . .
Se31 Sn9 Se25 115.67(7) . .
Se31 Sn9 Se37 113.73(7) . .
Se25 Sn9 Se37 113.64(7) . .
Se31 Sn9 Se21 105.72(6) . .
Se25 Sn9 Se21 104.77(6) . .
Se37 Sn9 Se21 101.41(7) . .
O6 Sn10 O7 91.5(4) . .
O6 Sn10 Se30 178.6(3) . .
O7 Sn10 Se30 88.4(3) . .
O6 Sn10 Se50 88.9(3) . .
O7 Sn10 Se50 179.2(3) . .
Se30 Sn10 Se50 91.11(6) . .
O6 Sn10 Se39 80.8(3) . .
O7 Sn10 Se39 80.6(3) . .
Se30 Sn10 Se39 100.54(6) . .
Se50 Sn10 Se39 100.10(6) . .
O6 Sn10 Se27 79.3(3) . .
O7 Sn10 Se27 79.5(3) . .
Se30 Sn10 Se27 99.28(6) . .
Se50 Sn10 Se27 99.89(6) . .
Se39 Sn10 Se27 151.42(6) . .
Se32 Sn11 Se43 116.07(8) . .
Se32 Sn11 Se53 115.45(8) . .
Se43 Sn11 Se53 116.14(8) . .
Se32 Sn11 Se24 105.98(7) . .
Se43 Sn11 Se24 106.04(7) . .
Se53 Sn11 Se24 93.31(7) . .
Se38 Sn12 Se46 115.77(7) . .
Se38 Sn12 Se33 114.95(8) . .
Se46 Sn12 Se33 114.77(8) . .
Se38 Sn12 Se41 105.42(7) . .
Se46 Sn12 Se41 106.60(7) . .
Se33 Sn12 Se41 96.50(7) . .
O8 Sn13 O5 92.4(4) . .
O8 Sn13 Se53 179.5(3) . .
O5 Sn13 Se53 88.1(3) . .
O8 Sn13 Se52 87.7(3) . .
O5 Sn13 Se52 179.9(3) . .
Se53 Sn13 Se52 91.80(7) . .
O8 Sn13 Se36 79.9(3) . .
O5 Sn13 Se36 79.9(3) . .
Se53 Sn13 Se36 100.22(7) . .
Se52 Sn13 Se36 100.06(7) . .
O8 Sn13 Se44 80.4(3) . .
O5 Sn13 Se44 80.5(3) . .
Se53 Sn13 Se44 99.64(7) . .
Se52 Sn13 Se44 99.55(8) . .
Se36 Sn13 Se44 151.49(7) . .
O6 Sn14 O5 91.1(4) . .
O6 Sn14 Se32 179.2(3) . .
O5 Sn14 Se32 88.2(3) . .
O6 Sn14 Se51 88.1(3) . .
O5 Sn14 Se51 179.2(3) . .
Se32 Sn14 Se51 92.60(6) . .
O6 Sn14 Se44 79.5(3) . .
O5 Sn14 Se44 80.5(3) . .
Se32 Sn14 Se44 100.01(7) . .
Se51 Sn14 Se44 99.32(7) . .
O6 Sn14 Se39 80.7(3) . .
O5 Sn14 Se39 79.6(3) . .
Se32 Sn14 Se39 99.53(7) . .
Se51 Sn14 Se39 100.24(7) . .
Se44 Sn14 Se39 151.55(7) . .
O6 Sn15 O8 91.3(4) . .
O6 Sn15 Se54 88.9(3) . .
O8 Sn15 Se54 177.8(3) . .
O6 Sn15 Se48 178.9(3) . .
O8 Sn15 Se48 87.7(3) . .
Se54 Sn15 Se48 92.12(7) . .
O6 Sn15 Se27 80.6(3) . .
O8 Sn15 Se27 79.7(3) . .
Se54 Sn15 Se27 98.23(7) . .
Se48 Sn15 Se27 99.72(7) . .
O6 Sn15 Se44 79.8(3) . .
O8 Sn15 Se44 80.5(2) . .
Se54 Sn15 Se44 101.70(7) . .
Se48 Sn15 Se44 99.53(7) . .
Se27 Sn15 Se44 151.62(7) . .
Se50 Sn16 Se51 114.66(8) . .
Se50 Sn16 Se54 114.44(7) . .
Se51 Sn16 Se54 116.19(8) . .
Se50 Sn16 Se34 107.79(7) . 4_556
Se51 Sn16 Se34 96.05(7) . 4_556
Se54 Sn16 Se34 105.08(7) . 4_556
Se30 Sn17 Se56 115.41(7) . .
Se30 Sn17 Se47 114.55(8) . .
Se56 Sn17 Se47 115.73(8) . .
Se30 Sn17 Se41 105.72(7) . 2
Se56 Sn17 Se41 104.03(7) . 2
Se47 Sn17 Se41 98.61(7) . 2
Se42 Sn18 Se29 115.76(7) . .
Se42 Sn18 Se45 115.63(8) . .
Se29 Sn18 Se45 115.31(7) . .
Se42 Sn18 Se34 103.50(7) . .
Se29 Sn18 Se34 106.12(7) . .
Se45 Sn18 Se34 97.29(7) . .
O8 Sn19 O7 92.1(4) . .
O8 Sn19 Se56 178.2(3) . .
O7 Sn19 Se56 88.5(3) . .
O8 Sn19 Se55 87.8(3) . .
O7 Sn19 Se55 178.7(3) . .
Se56 Sn19 Se55 91.57(7) . .
O8 Sn19 Se27 80.1(3) . .
O7 Sn19 Se27 81.0(3) . .
Se56 Sn19 Se27 98.36(7) . .
Se55 Sn19 Se27 100.22(7) . .
O8 Sn19 Se36 80.0(3) . .
O7 Sn19 Se36 79.5(3) . .
Se56 Sn19 Se36 101.78(7) . .
Se55 Sn19 Se36 99.23(7) . .
Se27 Sn19 Se36 151.46(7) . .
Se52 Sn20 Se55 115.45(9) . .
Se52 Sn20 Se48 115.16(9) . .
Se55 Sn20 Se48 116.61(8) . .
Se52 Sn20 Se57 101.80(8) . .
Se55 Sn20 Se57 101.87(8) . .
Se48 Sn20 Se57 102.57(8) . .
Sn9 Se21 Sn9 104.82(10) 3 .
Sn8 Se22 Sn1 92.63(6) . .
Sn6 Se23 Sn1 82.01(5) . .
Sn6 Se23 Sn5 82.09(6) . .
Sn1 Se23 Sn5 83.21(6) . .
Sn11 Se24 Sn8 108.59(7) . .
Sn9 Se25 Sn3 95.15(6) . .
Sn4 Se26 Sn6 82.89(5) . .
Sn4 Se26 Sn3 82.91(5) . .
Sn6 Se26 Sn3 82.18(6) . .
Sn15 Se27 Sn19 83.02(6) . .
Sn15 Se27 Sn10 82.06(5) . .
Sn19 Se27 Sn10 82.14(5) . .
Sn3 Se28 Sn1 81.85(6) . .
Sn3 Se28 Sn2 82.34(6) . .
Sn1 Se28 Sn2 83.12(5) . .
Sn18 Se29 Sn4 93.57(7) . .
Sn17 Se30 Sn10 94.25(7) . .
Sn9 Se31 Sn6 95.49(7) . .
Sn11 Se32 Sn14 93.07(6) . .
Sn12 Se33 Sn5 94.34(6) . .
Sn16 Se34 Sn18 106.77(7) 4_456 .
Sn8 Se35 Sn5 92.27(6) . .
Sn13 Se36 Sn19 82.29(6) . .
Sn13 Se36 Sn7 82.53(6) . .
Sn19 Se36 Sn7 82.48(6) . .
Sn9 Se37 Sn1 95.81(6) . .
Sn12 Se38 Sn6 94.54(6) . .
Sn7 Se39 Sn10 82.12(5) . .
Sn7 Se39 Sn14 82.88(6) . .
Sn10 Se39 Sn14 81.90(5) . .
Sn4 Se40 Sn2 82.52(5) . .
Sn4 Se40 Sn5 82.26(5) . .
Sn2 Se40 Sn5 82.25(6) . .
Sn17 Se41 Sn12 107.32(7) 2_554 .
Sn18 Se42 Sn3 93.34(6) . .
Sn11 Se43 Sn7 92.94(6) . .
Sn15 Se44 Sn14 82.62(6) . .
Sn15 Se44 Sn13 82.43(6) . .
Sn14 Se44 Sn13 82.26(6) . .
Sn18 Se45 Sn2 94.04(6) . .
Sn12 Se46 Sn4 94.02(7) . .
Sn17 Se47 Sn7 94.61(6) . .
Sn20 Se48 Sn15 93.35(7) . .
Sn8 Se49 Sn2 92.16(6) . .
Sn16 Se50 Sn10 94.35(7) . .
Sn16 Se51 Sn14 94.73(7) . .
Sn20 Se52 Sn13 93.52(7) . .
Sn11 Se53 Sn13 93.19(7) . .
Sn16 Se54 Sn15 94.02(6) . .
Sn20 Se55 Sn19 93.31(7) . .
Sn17 Se56 Sn19 93.70(7) . .
Sn20 Se57 Sn59 107.00(11) . .
Sn20 Se57 Sn58 106.88(11) . .
Sn59 Se57 Sn58 140.49(12) . .
Se62 Sn58 Se61 116.5(3) . 3_656
Se62 Sn58 Se60 113.0(2) . .
Se61 Sn58 Se60 96.01(17) 3_656 .
Se62 Sn58 Se57 119.1(2) . .
Se61 Sn58 Se57 108.51(17) 3_656 .
Se60 Sn58 Se57 100.14(16) . .
Se63 Sn59 Se61 117.3(3) . .
Se63 Sn59 Se60 112.9(2) . 3_656
Se61 Sn59 Se60 96.10(17) . 3_656
Se63 Sn59 Se57 119.0(2) . .
Se61 Sn59 Se57 107.09(17) . .
Se60 Sn59 Se57 101.06(16) 3_656 .
Sn58 Se60 Sn59 83.32(16) . 3_656
Sn59 Se61 Sn58 84.26(17) . 3_656
Sn5 O1 Sn4 117.5(4) . .
Sn5 O1 Sn6 116.4(5) . .
Sn4 O1 Sn6 117.7(4) . .
Sn5 O2 Sn2 116.3(4) . .
Sn5 O2 Sn1 116.8(4) . .
Sn2 O2 Sn1 116.1(4) . .
Sn1 O3 Sn3 116.7(5) . .
Sn1 O3 Sn6 116.7(4) . .
Sn3 O3 Sn6 118.5(4) . .
Sn13 O5 Sn7 117.1(4) . .
Sn13 O5 Sn14 116.0(4) . .
Sn7 O5 Sn14 116.7(4) . .
Sn2 O4 Sn3 117.1(5) . .
Sn2 O4 Sn4 116.7(4) . .
Sn3 O4 Sn4 117.2(4) . .
Sn15 O6 Sn14 117.6(5) . .
Sn15 O6 Sn10 117.5(4) . .
Sn14 O6 Sn10 116.1(4) . .
Sn7 O7 Sn19 117.9(4) . .
Sn7 O7 Sn10 115.5(4) . .
Sn19 O7 Sn10 116.6(4) . .
Sn19 O8 Sn13 117.1(5) . .
Sn19 O8 Sn15 116.4(4) . .
Sn13 O8 Sn15 116.0(4) . .

loop_
_geom_bond_atom_site_label_1
_geom_bond_atom_site_label_2
_geom_bond_distance
_geom_bond_site_symmetry_2
Sn1 O3 2.086(9) .
Sn1 O2 2.132(9) .
Sn1 Se22 2.5942(19) .
Sn1 Se37 2.6399(19) .
Sn1 Se23 2.715(2) .
Sn1 Se28 2.719(2) .
Sn2 O4 2.084(9) .
Sn2 O2 2.123(10) .
Sn2 Se49 2.6085(19) .
Sn2 Se45 2.621(2) .
Sn2 Se28 2.7223(19) .
Sn2 Se40 2.724(2) .
Sn3 O3 2.088(9) .
Sn3 O4 2.104(10) .
Sn3 Se42 2.595(2) .
Sn3 Se25 2.6128(19) .
Sn3 Se28 2.7043(19) .
Sn3 Se26 2.735(2) .
Sn4 O1 2.100(10) .
Sn4 O4 2.121(10) .
Sn4 Se46 2.623(2) .
Sn4 Se29 2.624(2) .
Sn4 Se40 2.7031(19) .
Sn4 Se26 2.7127(19) .
Sn5 O1 2.085(9) .
Sn5 O2 2.106(10) .
Sn5 Se35 2.5988(18) .
Sn5 Se33 2.626(2) .
Sn5 Se23 2.723(2) .
Sn5 Se40 2.737(2) .
Sn6 O3 2.093(10) .
Sn6 O1 2.110(9) .
Sn6 Se38 2.596(2) .
Sn6 Se31 2.6141(19) .
Sn6 Se23 2.7051(19) .
Sn6 Se26 2.7322(19) .
Sn7 O7 2.092(9) .
Sn7 O5 2.105(10) .
Sn7 Se43 2.6182(19) .
Sn7 Se47 2.624(2) .
Sn7 Se39 2.712(2) .
Sn7 Se36 2.724(2) .
Sn8 Se49 2.524(2) .
Sn8 Se35 2.524(2) .
Sn8 Se22 2.5303(19) .
Sn8 Se24 2.5635(19) .
Sn9 Se31 2.518(2) .
Sn9 Se25 2.523(2) .
Sn9 Se37 2.5265(19) .
Sn9 Se21 2.5762(18) .
Sn10 O6 2.098(10) .
Sn10 O7 2.120(9) .
Sn10 Se30 2.598(2) .
Sn10 Se50 2.6062(19) .
Sn10 Se39 2.7132(19) .
Sn10 Se27 2.7534(19) .
Sn11 Se32 2.521(2) .
Sn11 Se43 2.526(2) .
Sn11 Se53 2.526(2) .
Sn11 Se24 2.5584(19) .
Sn12 Se38 2.520(2) .
Sn12 Se46 2.524(2) .
Sn12 Se33 2.524(2) .
Sn12 Se41 2.573(2) .
Sn13 O8 2.101(9) .
Sn13 O5 2.104(9) .
Sn13 Se53 2.596(2) .
Sn13 Se52 2.617(2) .
Sn13 Se36 2.719(2) .
Sn13 Se44 2.728(2) .
Sn14 O6 2.097(9) .
Sn14 O5 2.119(10) .
Sn14 Se32 2.6014(19) .
Sn14 Se51 2.619(2) .
Sn14 Se44 2.717(2) .
Sn14 Se39 2.720(2) .
Sn15 O6 2.093(10) .
Sn15 O8 2.125(10) .
Sn15 Se54 2.618(2) .
Sn15 Se48 2.626(2) .
Sn15 Se27 2.704(2) .
Sn15 Se44 2.7108(19) .
Sn16 Se50 2.515(2) .
Sn16 Se51 2.521(2) .
Sn16 Se54 2.526(2) .
Sn16 Se34 2.565(2) 4_556
Sn17 Se30 2.515(2) .
Sn17 Se56 2.516(2) .
Sn17 Se47 2.533(2) .
Sn17 Se41 2.573(2) 2
Sn18 Se42 2.517(2) .
Sn18 Se29 2.524(2) .
Sn18 Se45 2.528(2) .
Sn18 Se34 2.571(2) .
Sn19 O8 2.094(10) .
Sn19 O7 2.097(10) .
Sn19 Se56 2.613(2) .
Sn19 Se55 2.619(2) .
Sn19 Se27 2.708(2) .
Sn19 Se36 2.720(2) .
Sn20 Se52 2.515(2) .
Sn20 Se55 2.521(3) .
Sn20 Se48 2.526(2) .
Sn20 Se57 2.556(2) .
Se21 Sn9 2.5762(18) 3
Se34 Sn16 2.565(2) 4_456
Se41 Sn17 2.573(2) 2_554
Se57 Sn59 2.567(4) .
Se57 Sn58 2.579(4) .
Sn58 Se62 2.441(6) .
Sn58 Se61 2.544(6) 3_656
Sn58 Se60 2.565(5) .
Sn59 Se63 2.436(6) .
Sn59 Se61 2.540(6) .
Sn59 Se60 2.565(5) 3_656
Se60 Sn59 2.565(5) 3_656
Se61 Sn58 2.544(6) 3_656
